data_7060198
loop_
_publ_author_name
'Schopper, Nils'
'Sprenger, Jan A. P.'
'Zapf, Ludwig'
'Reiss, Guido J.'
'Ignat&#x2019;ev, Nikolai V.'
'Finze, Maik'

_publ_section_title
;
 Alkoxycyanoborates: metal salts and low-viscosity ionic liquids
;
_journal_issue 33
_journal_name_full 'New Journal of Chemistry'
_journal_page_first 14973
_journal_page_last 14987
_journal_paper_doi 10.1039/D0NJ04950F
_journal_volume 45
_journal_year 2021
_chemical_formula_moiety 'C5 H5 B N3 Na O'
_chemical_formula_sum 'C5 H5 B N3 Na O'
_chemical_formula_weight 156.92
_space_group_crystal_system triclinic
_space_group_IT_number 2
_space_group_name_Hall '-P 1'
_space_group_name_H-M_alt 'P -1'
_atom_sites_solution_hydrogens geom
_audit_creation_method SHELXL-2018/3
_audit_update_record
;
2020-10-07 deposited with the CCDC.	2020-11-24 downloaded from the CCDC.
;
_cell_angle_alpha 82.094(2)
_cell_angle_beta 71.472(2)
_cell_angle_gamma 63.968(2)
_cell_formula_units_Z 2
_cell_length_a 7.3884(2)
_cell_length_b 7.7824(2)
_cell_length_c 8.09230(10)
_cell_measurement_reflns_used 6085
_cell_measurement_temperature 100(2)
_cell_measurement_theta_max 77.2560
_cell_measurement_theta_min 5.7820
_cell_volume 396.426(18)
_computing_cell_refinement 'CrysAlisPro 1.171.40.45a (Rigaku OD, 2019)'
_computing_data_collection 'CrysAlisPro 1.171.40.45a (Rigaku OD, 2019)'
_computing_data_reduction 'CrysAlisPro 1.171.40.45a (Rigaku OD, 2019)'
_computing_molecular_graphics 'SHELXL-2018/3 (Sheldrick, 2018)'
_computing_publication_material 'SHELXL-2018/3 (Sheldrick, 2018)'
_computing_structure_refinement 'SHELXL-2018/3 (Sheldrick, 2018)'
_computing_structure_solution 'SHELXT 2014/4 (Sheldrick, 2014)'
_diffrn_ambient_environment N~2~
_diffrn_ambient_temperature 100.00(10)
_diffrn_detector 'Hybrid Pixel Array Detector'
_diffrn_detector_area_resol_mean 10.0000
_diffrn_detector_type HyPix
_diffrn_measured_fraction_theta_full 1.000
_diffrn_measured_fraction_theta_max 0.985
_diffrn_measurement_device 'four-circle diffractometer'
_diffrn_measurement_device_type 'XtaLAB Synergy, Dualflex, HyPix'
_diffrn_radiation_monochromator mirror
_diffrn_radiation_probe x-ray
_diffrn_radiation_type 'Cu K\a'
_diffrn_radiation_wavelength 1.54184
_diffrn_reflns_av_R_equivalents 0.0309
_diffrn_reflns_av_unetI/netI 0.0223
_diffrn_reflns_Laue_measured_fraction_full 1.000
_diffrn_reflns_Laue_measured_fraction_max 0.985
_diffrn_reflns_limit_h_max 9
_diffrn_reflns_limit_h_min -9
_diffrn_reflns_limit_k_max 9
_diffrn_reflns_limit_k_min -9
_diffrn_reflns_limit_l_max 10
_diffrn_reflns_limit_l_min -8
_diffrn_reflns_number 8262
_diffrn_reflns_point_group_measured_fraction_full 1.000
_diffrn_reflns_point_group_measured_fraction_max 0.985
_diffrn_reflns_theta_full 72.000
_diffrn_reflns_theta_max 77.333
_diffrn_reflns_theta_min 5.766
_diffrn_source 'micro-focus sealed X-ray tube'
_diffrn_source_type 'PhotonJet (Cu) X-ray Source'
_exptl_absorpt_coefficient_mu 1.240
_exptl_absorpt_correction_T_max 1.000
_exptl_absorpt_correction_T_min 0.488
_exptl_absorpt_correction_type gaussian
_exptl_absorpt_process_details
;
CrysAlisPro 1.171.41.63a (Rigaku Oxford Diffraction, 2020)
Numerical absorption correction based on gaussian integration over
			a multifaceted crystal model
Empirical absorption correction using spherical harmonics,
 implemented in SCALE3 ABSPACK scaling algorithm.
;
_exptl_crystal_colour 'clear colourless'
_exptl_crystal_density_diffrn 1.315
_exptl_crystal_description block
_exptl_crystal_F_000 160
_exptl_crystal_size_max 0.345
_exptl_crystal_size_mid 0.171
_exptl_crystal_size_min 0.139
_refine_diff_density_max 0.321
_refine_diff_density_min -0.235
_refine_diff_density_rms 0.050
_refine_ls_extinction_method none
_refine_ls_goodness_of_fit_ref 1.072
_refine_ls_hydrogen_treatment constr
_refine_ls_matrix_type full
_refine_ls_number_parameters 101
_refine_ls_number_reflns 1658
_refine_ls_number_restraints 0
_refine_ls_restrained_S_all 1.072
_refine_ls_R_factor_all 0.0298
_refine_ls_R_factor_gt 0.0289
_refine_ls_shift/su_max 0.000
_refine_ls_shift/su_mean 0.000
_refine_ls_structure_factor_coef Fsqd
_refine_ls_weighting_details 'w=1/[\s^2^(Fo^2^)+(0.0380P)^2^+0.1253P] where P=(Fo^2^+2Fc^2^)/3'
_refine_ls_weighting_scheme calc
_refine_ls_wR_factor_gt 0.0756
_refine_ls_wR_factor_ref 0.0764
_reflns_Friedel_coverage 0.000
_reflns_number_gt 1584
_reflns_number_total 1658
_reflns_threshold_expression 'I > 2\s(I)'
_cod_data_source_file d0nj04950f2.cif
_cod_data_source_block LuZa071_a
_cod_depositor_comments 'Adding full bibliography for 7060196--7060200.cif.'
_cod_original_cell_volume 396.426(17)
_cod_database_code 7060198
_shelx_shelxl_version_number 2018/3
_shelx_space_group_comment
;
The symmetry employed for this shelxl refinement is uniquely defined
by the following loop, which should always be used as a source of
symmetry information in preference to the above space-group names.
They are only intended as comments.
;
_shelx_estimated_absorpt_t_min 0.671
_shelx_estimated_absorpt_t_max 0.846
_oxdiff_exptl_absorpt_empirical_full_min 0.685
_oxdiff_exptl_absorpt_empirical_full_max 1.580
_oxdiff_exptl_absorpt_empirical_details
;
Empirical correction (ABSPACK) includes:
- Absorption correction using spherical harmonics
- Frame scaling
;

loop_
_space_group_symop_operation_xyz
'x, y, z'
'-x, -y, -z'

loop_
_atom_site_label
_atom_site_type_symbol
_atom_site_fract_x
_atom_site_fract_y
_atom_site_fract_z
_atom_site_U_iso_or_equiv
_atom_site_adp_type
_atom_site_occupancy
_atom_site_site_symmetry_order
_atom_site_calc_flag
_atom_site_refinement_flags_posn
_atom_site_refinement_flags_adp
_atom_site_refinement_flags_occupancy
_atom_site_disorder_assembly
_atom_site_disorder_group
Na1 Na 0.99774(6) 0.78461(6) 0.63076(5) 0.01494(13) Uani 1 1 d . . . . .
B1 B 0.65273(18) 0.61725(16) 0.25306(14) 0.0142(2) Uani 1 1 d . . . . .
O1 O 0.69904(11) 0.41810(10) 0.27555(9) 0.01456(18) Uani 1 1 d . . . . .
N1 N 0.80578(14) 0.71911(13) -0.08633(12) 0.0199(2) Uani 1 1 d . . . . .
C1 C 0.74345(16) 0.67659(15) 0.05386(13) 0.0155(2) Uani 1 1 d . . . . .
N2 N 0.22777(14) 0.86401(13) 0.35006(12) 0.0187(2) Uani 1 1 d . . . . .
C2 C 0.40213(16) 0.75884(14) 0.30934(13) 0.0147(2) Uani 1 1 d . . . . .
C3 C 0.75515(16) 0.67220(14) 0.37396(13) 0.0162(2) Uani 1 1 d . . . . .
N3 N 0.82880(15) 0.70875(13) 0.46141(12) 0.0219(2) Uani 1 1 d . . . . .
C4 C 0.62591(19) 0.34214(16) 0.17142(15) 0.0209(2) Uani 1 1 d . . . . .
H4A H 0.680913 0.368275 0.046732 0.025 Uiso 1 1 calc R U . . .
H4AB H 0.470279 0.404789 0.203842 0.025 Uiso 1 1 calc R U . . .
C5 C 0.6995(2) 0.12979(16) 0.20001(16) 0.0253(3) Uani 1 1 d . . . . .
H5A H 0.648037 0.078531 0.129736 0.038 Uiso 1 1 calc R U . . .
H5B H 0.644794 0.104568 0.323561 0.038 Uiso 1 1 calc R U . . .
H5C H 0.853678 0.068037 0.165349 0.038 Uiso 1 1 calc R U . . .

loop_
_atom_site_aniso_label
_atom_site_aniso_U_11
_atom_site_aniso_U_22
_atom_site_aniso_U_33
_atom_site_aniso_U_23
_atom_site_aniso_U_13
_atom_site_aniso_U_12
Na1 0.0151(2) 0.0169(2) 0.0127(2) 0.00242(15) -0.00494(15) -0.00673(17)
B1 0.0140(5) 0.0156(5) 0.0123(5) 0.0015(4) -0.0039(4) -0.0061(4)
O1 0.0167(4) 0.0142(4) 0.0145(4) 0.0015(3) -0.0075(3) -0.0064(3)
N1 0.0188(5) 0.0221(5) 0.0171(5) 0.0025(4) -0.0043(4) -0.0084(4)
C1 0.0137(5) 0.0150(5) 0.0175(5) 0.0002(4) -0.0054(4) -0.0052(4)
N2 0.0186(5) 0.0187(4) 0.0166(4) 0.0014(3) -0.0039(3) -0.0070(4)
C2 0.0185(5) 0.0153(5) 0.0112(4) 0.0025(4) -0.0047(4) -0.0085(4)
C3 0.0172(5) 0.0144(5) 0.0154(5) 0.0022(4) -0.0047(4) -0.0060(4)
N3 0.0259(5) 0.0215(5) 0.0220(5) 0.0025(4) -0.0109(4) -0.0113(4)
C4 0.0285(6) 0.0186(5) 0.0227(5) 0.0029(4) -0.0157(5) -0.0114(5)
C5 0.0335(6) 0.0184(6) 0.0287(6) -0.0001(4) -0.0163(5) -0.0099(5)

loop_
_atom_type_symbol
_atom_type_description
_atom_type_scat_dispersion_real
_atom_type_scat_dispersion_imag
_atom_type_scat_source
C C 0.0181 0.0091 'International Tables Vol C Tables 4.2.6.8 and 6.1.1.4'
H H 0.0000 0.0000 'International Tables Vol C Tables 4.2.6.8 and 6.1.1.4'
B B 0.0090 0.0039 'International Tables Vol C Tables 4.2.6.8 and 6.1.1.4'
N N 0.0311 0.0180 'International Tables Vol C Tables 4.2.6.8 and 6.1.1.4'
O O 0.0492 0.0322 'International Tables Vol C Tables 4.2.6.8 and 6.1.1.4'
Na Na 0.1353 0.1239 'International Tables Vol C Tables 4.2.6.8 and 6.1.1.4'

loop_
_geom_angle_atom_site_label_1
_geom_angle_atom_site_label_2
_geom_angle_atom_site_label_3
_geom_angle
_geom_angle_site_symmetry_1
_geom_angle_site_symmetry_3
_geom_angle_publ_flag
O1 Na1 N3 129.66(3) 2_766 . ?
O1 Na1 N1 84.19(3) 2_766 1_556 ?
N3 Na1 N1 97.99(4) . 1_556 ?
O1 Na1 N2 133.67(3) 2_766 2_676 ?
N3 Na1 N2 96.51(3) . 2_676 ?
N1 Na1 N2 94.18(3) 1_556 2_676 ?
O1 Na1 N2 91.02(3) 2_766 1_655 ?
N3 Na1 N2 89.28(3) . 1_655 ?
N1 Na1 N2 172.72(4) 1_556 1_655 ?
N2 Na1 N2 85.15(3) 2_676 1_655 ?
O1 Na1 Na1 118.41(2) 2_766 2_776 ?
N3 Na1 Na1 93.87(3) . 2_776 ?
N1 Na1 Na1 136.87(3) 1_556 2_776 ?
N2 Na1 Na1 43.16(2) 2_676 2_776 ?
N2 Na1 Na1 41.99(2) 1_655 2_776 ?
O1 B1 C3 108.35(8) . . ?
O1 B1 C1 114.04(8) . . ?
C3 B1 C1 107.96(8) . . ?
O1 B1 C2 114.29(8) . . ?
C3 B1 C2 106.79(8) . . ?
C1 B1 C2 105.03(8) . . ?
B1 O1 C4 115.96(8) . . ?
B1 O1 Na1 117.83(6) . 2_766 ?
C4 O1 Na1 120.30(6) . 2_766 ?
C1 N1 Na1 169.44(8) . 1_554 ?
N1 C1 B1 179.50(11) . . ?
C2 N2 Na1 140.00(8) . 2_676 ?
C2 N2 Na1 116.16(7) . 1_455 ?
Na1 N2 Na1 94.85(3) 2_676 1_455 ?
N2 C2 B1 177.31(11) . . ?
N3 C3 B1 178.96(10) . . ?
C3 N3 Na1 176.96(9) . . ?
O1 C4 C5 109.65(9) . . ?
O1 C4 H4A 109.7 . . ?
C5 C4 H4A 109.7 . . ?
O1 C4 H4AB 109.7 . . ?
C5 C4 H4AB 109.7 . . ?
H4A C4 H4AB 108.2 . . ?
C4 C5 H5A 109.5 . . ?
C4 C5 H5B 109.5 . . ?
H5A C5 H5B 109.5 . . ?
C4 C5 H5C 109.5 . . ?
H5A C5 H5C 109.5 . . ?
H5B C5 H5C 109.5 . . ?

loop_
_geom_bond_atom_site_label_1
_geom_bond_atom_site_label_2
_geom_bond_distance
_geom_bond_site_symmetry_2
_geom_bond_publ_flag
Na1 O1 2.3939(8) 2_766 ?
Na1 N3 2.3961(10) . ?
Na1 N1 2.4005(10) 1_556 ?
Na1 N2 2.4962(10) 2_676 ?
Na1 N2 2.5520(10) 1_655 ?
Na1 Na1 3.7177(8) 2_776 ?
B1 O1 1.4314(13) . ?
B1 C3 1.6069(15) . ?
B1 C1 1.6252(15) . ?
B1 C2 1.6313(15) . ?
O1 C4 1.4346(12) . ?
N1 C1 1.1433(14) . ?
N2 C2 1.1476(14) . ?
C3 N3 1.1462(14) . ?
C4 C5 1.5054(15) . ?
C4 H4A 0.9900 . ?
C4 H4AB 0.9900 . ?
C5 H5A 0.9800 . ?
C5 H5B 0.9800 . ?
C5 H5C 0.9800 . ?
